data_4003529
loop_
_publ_author_name
'Forse, Alexander C.'
'Colwell, Kristen A.'
'Gonzalez, Miguel I.'
'Benders, Stefan'
'Torres-Gavosto, Rodolfo M.'
'Bl\"umich, Bernhard'
'Reimer, Jeffrey A.'
'Long, Jeffrey R.'

_publ_section_title
;
 Influence of Pore Size on Carbon Dioxide Diffusion in Two Isoreticular
 Metal--Organic Frameworks
;
_journal_issue 8
_journal_name_full 'Chemistry of Materials'
_journal_page_first 3570
_journal_page_last 3576
_journal_paper_doi 10.1021/acs.chemmater.0c00745
_journal_volume 32
_journal_year 2020
_chemical_formula_moiety 'C9.546 H2 O9.092 Zn2, 0.216(C2 O4)'
_chemical_formula_sum 'C9.98 H2 O9.96 Zn2'
_chemical_formula_weight 411.91
_chemical_name_common Zn2(dobdc)(CO2)2.0
_space_group_crystal_system trigonal
_space_group_IT_number 148
_space_group_name_Hall '-R 3'
_space_group_name_H-M_alt 'R -3 :H'
_atom_sites_solution_hydrogens geom
_atom_sites_solution_primary direct
_atom_sites_solution_secondary difmap
_audit_creation_date 2019-11-10
_audit_creation_method
;
Olex2 1.3
(compiled Sep 10 2019 10:52:38 for OlexSys, GUI svn.r5938)
;
_cell_angle_alpha 90
_cell_angle_beta 90
_cell_angle_gamma 120
_cell_formula_units_Z 9
_cell_length_a 25.931(18)
_cell_length_b 25.931(18)
_cell_length_c 6.839(5)
_cell_measurement_reflns_used 4455
_cell_measurement_temperature 100(2)
_cell_measurement_theta_max 28.21
_cell_measurement_theta_min 4.54
_cell_volume 3983(5)
_computing_cell_refinement 'SAINT V8.38A (?, 2016)'
_computing_data_collection 'Bruker APEX3'
_computing_data_reduction 'SAINT V8.38A (?, 2016)'
_computing_molecular_graphics 'Olex2 1.3 (Dolomanov et al., 2009)'
_computing_publication_material 'Olex2 1.3 (Dolomanov et al., 2009)'
_computing_structure_refinement 'ShelXL 2018/3 (Sheldrick, 2015)'
_computing_structure_solution 'ShelXS 2016'
_diffrn_ambient_temperature 100(2)
_diffrn_detector_area_resol_mean 7.39
_diffrn_measured_fraction_theta_full 0.944
_diffrn_measured_fraction_theta_max 0.909
_diffrn_measurement_device_type 'Bruker D8 with PHOTON II CMOS detector'
_diffrn_measurement_method '\f and \w shutterless scans'
_diffrn_radiation_monochromator 'silicon 111'
_diffrn_radiation_type synchrotron
_diffrn_radiation_wavelength 0.7288
_diffrn_reflns_av_R_equivalents 0.0838
_diffrn_reflns_av_unetI/netI 0.0873
_diffrn_reflns_Laue_measured_fraction_full 0.944
_diffrn_reflns_Laue_measured_fraction_max 0.909
_diffrn_reflns_limit_h_max 15
_diffrn_reflns_limit_h_min -33
_diffrn_reflns_limit_k_max 33
_diffrn_reflns_limit_k_min 0
_diffrn_reflns_limit_l_max 8
_diffrn_reflns_limit_l_min 0
_diffrn_reflns_number 10773
_diffrn_reflns_point_group_measured_fraction_full 0.944
_diffrn_reflns_point_group_measured_fraction_max 0.909
_diffrn_reflns_theta_full 25.930
_diffrn_reflns_theta_max 28.310
_diffrn_reflns_theta_min 2.790
_diffrn_source 'Advanced Light Source station 12.2.1'
_diffrn_standards_number 0
_exptl_absorpt_coefficient_mu 2.940
_exptl_absorpt_correction_T_max 0.944
_exptl_absorpt_correction_T_min 0.489
_exptl_absorpt_correction_type multi-scan
_exptl_absorpt_process_details
;
 TWINABS-2012/1 (Bruker,2012) was used for absorption correction.

Final HKLF 4 output contains 10773 reflections, Rint = 0.0838
 (6908 with I > 3sig(I), Rint = 0.0704)
;
_exptl_crystal_colour colorless
_exptl_crystal_colour_primary colorless
_exptl_crystal_density_diffrn 1.546
_exptl_crystal_density_method 'not measured'
_exptl_crystal_description needle
_exptl_crystal_F_000 1814
_exptl_crystal_size_max 0.1
_exptl_crystal_size_mid 0.02
_exptl_crystal_size_min 0.02
_refine_diff_density_max 0.933
_refine_diff_density_min -1.209
_refine_diff_density_rms 0.191
_refine_ls_extinction_method none
_refine_ls_goodness_of_fit_ref 1.032
_refine_ls_hydrogen_treatment constr
_refine_ls_matrix_type full
_refine_ls_number_parameters 166
_refine_ls_number_reflns 1978
_refine_ls_number_restraints 150
_refine_ls_restrained_S_all 1.000
_refine_ls_R_factor_all 0.0877
_refine_ls_R_factor_gt 0.0646
_refine_ls_shift/su_max 0.001
_refine_ls_shift/su_mean 0.000
_refine_ls_structure_factor_coef Fsqd
_refine_ls_weighting_details 'w=1/[\s^2^(Fo^2^)+(0.1122P)^2^+36.7376P] where P=(Fo^2^+2Fc^2^)/3'
_refine_ls_weighting_scheme calc
_refine_ls_wR_factor_gt 0.1657
_refine_ls_wR_factor_ref 0.1813
_reflns_Friedel_coverage 0.000
_reflns_number_gt 1608
_reflns_number_total 1978
_reflns_threshold_expression 'I > 2\s(I)'
_cod_data_source_file cm0c00745_si_002.cif
_cod_data_source_block AF001S
_cod_depositor_comments
;Adding full bibliography for 4003528--4003529.cif.

 Adding full bibliography for 4003528--4003529.cif.
;
_cod_original_cell_volume 3982(6)
_cod_original_sg_symbol_H-M 'R -3'
_cod_database_code 4003529
_shelx_shelxl_version_number 2018/3
_shelx_space_group_comment
;
The symmetry employed for this shelxl refinement is uniquely defined
by the following loop, which should always be used as a source of
symmetry information in preference to the above space-group names.
They are only intended as comments.
;
_shelx_estimated_absorpt_t_max 0.944
_shelx_estimated_absorpt_t_min 0.758
_olex2_refinement_description
;
1. Twinned data refinement
 Scales: 0.560(3)
 0.440(3)
2. Fixed Uiso
 At 1.2 times of:
  All C(H) groups
3. Restrained distances
 O5B-O4
 2.32 with sigma of 0.01
 O4-O5A
 2.32 with sigma of 0.01
 O6-O7
 2.32 with sigma of 0.01
 O5A-C5A = O5B-C5B = O4-C5B = O4-C5A = O4-C5C = O5C-C5C = O6-C6 = O7-C6
 1.16 with sigma of 0.01
 O4-O5C
 2.32 with sigma of 0.01
4. Uiso/Uaniso restraints and constraints
C5C \\sim O5C \\sim C5A \\sim O5A \\sim O5B \\sim C5B \\sim O4: within 2A with
sigma of 0.04 and sigma for terminal atoms of 0.08 within 2A
O6 \\sim C6 \\sim O7: within 2A with sigma of 0.02 and sigma for terminal atoms
of 0.04 within 2A
5. Rigid body (RIGU) restrains
 O6, C6, O7
 with sigma for 1-2 distances of 0.004 and sigma for 1-3 distances of 0.004
 C5C, O5C, C5A, O5A, O5B, C5B, O4
 with sigma for 1-2 distances of 0.004 and sigma for 1-3 distances of 0.004
6. Others
 Sof(O5C)=Sof(C5C)=0.12*FVAR(2)
 Sof(C5B)=Sof(O5B)=0.37*FVAR(2)
 Sof(O5A)=Sof(C5A)=0.51*FVAR(2)
 Sof(O4)=FVAR(1)
 Sof(O7)=Sof(O6)=Sof(C6)=FVAR(2)
7.a Aromatic/amide H refined with riding coordinates:
 C3(H3)
;
_olex2_submission_special_instructions 'No special instructions were received'

loop_
_space_group_symop_operation_xyz
'x, y, z'
'-y, x-y, z'
'-x+y, -x, z'
'x+2/3, y+1/3, z+1/3'
'-y+2/3, x-y+1/3, z+1/3'
'-x+y+2/3, -x+1/3, z+1/3'
'x+1/3, y+2/3, z+2/3'
'-y+1/3, x-y+2/3, z+2/3'
'-x+y+1/3, -x+2/3, z+2/3'
'-x, -y, -z'
'y, -x+y, -z'
'x-y, x, -z'
'-x+2/3, -y+1/3, -z+1/3'
'y+2/3, -x+y+1/3, -z+1/3'
'x-y+2/3, x+1/3, -z+1/3'
'-x+1/3, -y+2/3, -z+2/3'
'y+1/3, -x+y+2/3, -z+2/3'
'x-y+1/3, x+2/3, -z+2/3'

loop_
_atom_site_label
_atom_site_type_symbol
_atom_site_fract_x
_atom_site_fract_y
_atom_site_fract_z
_atom_site_U_iso_or_equiv
_atom_site_adp_type
_atom_site_occupancy
_atom_site_site_symmetry_order
_atom_site_calc_flag
_atom_site_refinement_flags_posn
_atom_site_refinement_flags_adp
_atom_site_refinement_flags_occupancy
_atom_site_disorder_assembly
_atom_site_disorder_group
Zn1 Zn 0.31337(4) 0.36264(4) 0.47591(14) 0.0175(3) Uani 1 1 d . . . . .
O1 O 0.3920(2) 0.4139(2) 0.3418(8) 0.0193(12) Uani 1 1 d . . . . .
O3 O 0.4394(2) 0.4068(2) 0.9343(8) 0.0191(12) Uani 1 1 d . . . . .
C2 C 0.4597(4) 0.4523(4) 0.6223(12) 0.0194(16) Uani 1 1 d . . . . .
C3 C 0.5152(4) 0.4981(4) 0.6913(11) 0.0201(16) Uani 1 1 d . . . . .
H3 H 0.525387 0.496571 0.823759 0.024 Uiso 1 1 calc R U . . .
C4 C 0.4212(3) 0.4048(3) 0.7607(10) 0.0151(15) Uani 1 1 d . . . . .
C1 C 0.4442(3) 0.4545(3) 0.4239(11) 0.0169(15) Uani 1 1 d . . . . .
O4 O 0.3153(5) 0.4494(4) 0.6175(15) 0.048(3) Uani 0.77(2) 1 d D U P . .
O2 O 0.3726(2) 0.3628(2) 0.6985(8) 0.0208(12) Uani 1 1 d . . . . .
C5B C 0.283(2) 0.464(3) 0.679(7) 0.074(10) Uani 0.286(8) 1 d D U P A 2
O5A O 0.2411(14) 0.4706(18) 0.530(7) 0.128(12) Uani 0.394(10) 1 d D U P A 1
C5A C 0.2799(16) 0.462(2) 0.567(8) 0.085(9) Uani 0.394(10) 1 d D U P A 1
O5B O 0.2479(19) 0.480(2) 0.697(8) 0.119(15) Uani 0.286(8) 1 d D U P A 2
O5C O 0.316(6) 0.518(5) 0.399(18) 0.11(2) Uani 0.093(2) 1 d D U P A 3
C5C C 0.320(5) 0.486(5) 0.508(19) 0.076(14) Uani 0.093(2) 1 d D U P A 3
O7 O 0.354(3) 0.483(3) -0.003(7) 0.11(2) Uani 0.22(2) 1 d D U P B 1
O6 O 0.357(3) 0.523(3) 0.302(7) 0.11(2) Uani 0.22(2) 1 d D U P B 1
C6 C 0.354(4) 0.506(4) 0.144(8) 0.12(3) Uani 0.22(2) 1 d D U P B 1

loop_
_atom_site_aniso_label
_atom_site_aniso_U_11
_atom_site_aniso_U_22
_atom_site_aniso_U_33
_atom_site_aniso_U_23
_atom_site_aniso_U_13
_atom_site_aniso_U_12
Zn1 0.0175(5) 0.0219(5) 0.0128(5) 0.0018(4) 0.0007(3) 0.0097(4)
O1 0.021(3) 0.024(3) 0.013(3) -0.004(2) -0.003(2) 0.011(2)
O3 0.017(3) 0.020(3) 0.016(3) 0.002(2) -0.002(2) 0.006(2)
C2 0.023(4) 0.025(4) 0.011(4) -0.006(3) -0.003(3) 0.012(3)
C3 0.026(4) 0.029(4) 0.006(4) 0.002(3) -0.001(3) 0.014(3)
C4 0.022(4) 0.016(3) 0.006(4) -0.002(3) -0.003(3) 0.008(3)
C1 0.018(4) 0.019(4) 0.015(4) -0.002(3) 0.000(3) 0.010(3)
O4 0.052(6) 0.024(5) 0.053(7) -0.009(4) 0.010(5) 0.009(4)
O2 0.020(3) 0.025(3) 0.015(3) 0.007(2) 0.000(2) 0.009(2)
C5B 0.079(16) 0.045(16) 0.09(2) -0.005(18) 0.029(16) 0.029(13)
O5A 0.120(19) 0.11(2) 0.20(3) 0.00(2) 0.00(2) 0.084(18)
C5A 0.079(14) 0.057(16) 0.12(2) 0.016(18) 0.012(15) 0.035(12)
O5B 0.11(2) 0.11(3) 0.16(4) -0.02(3) 0.02(3) 0.07(2)
O5C 0.10(4) 0.08(3) 0.13(4) 0.05(3) 0.02(4) 0.04(3)
C5C 0.08(2) 0.047(18) 0.09(2) 0.014(15) 0.01(2) 0.021(17)
O7 0.09(4) 0.11(4) 0.11(4) -0.04(3) -0.05(3) 0.05(3)
O6 0.09(4) 0.13(4) 0.12(4) -0.05(3) -0.05(3) 0.06(3)
C6 0.08(4) 0.13(4) 0.12(4) -0.06(3) -0.05(3) 0.04(3)

loop_
_atom_type_symbol
_atom_type_description
_atom_type_scat_dispersion_real
_atom_type_scat_dispersion_imag
_atom_type_scat_source
C C 0.0034 0.0017 'ANOMDisVal Program in PLATON Spek, A. L. J. Appl. Crystallogr. 2003, 36, 7-13'
H H 0.0000 0.0000 'ANOMDisVal Program in PLATON Spek, A. L. J. Appl. Crystallogr. 2003, 36, 7-13'
O O 0.0115 0.0064 'ANOMDisVal Program in PLATON Spek, A. L. J. Appl. Crystallogr. 2003, 36, 7-13'
Zn Zn 0.2768 1.5030 'ANOMDisVal Program in PLATON Spek, A. L. J. Appl. Crystallogr. 2003, 36, 7-13'

loop_
_geom_angle_atom_site_label_1
_geom_angle_atom_site_label_2
_geom_angle_atom_site_label_3
_geom_angle
_geom_angle_site_symmetry_1
_geom_angle_site_symmetry_3
_geom_angle_publ_flag
Zn1 Zn1 Zn1 111.99(6) 5 9_554 ?
O1 Zn1 Zn1 140.44(16) 5 9_554 ?
O1 Zn1 Zn1 41.75(15) . 9_554 ?
O1 Zn1 Zn1 42.12(16) 5 5 ?
O1 Zn1 Zn1 120.52(16) . 5 ?
O1 Zn1 O1 161.5(3) 5 . ?
O1 Zn1 O3 98.1(2) . 5_554 ?
O1 Zn1 O3 100.4(2) 5 5_554 ?
O1 Zn1 O4 91.5(3) . . ?
O1 Zn1 O4 89.4(3) 5 . ?
O1 Zn1 O2 83.0(2) . 9_554 ?
O1 Zn1 O2 94.3(2) 5 9_554 ?
O1 Zn1 O2 81.0(2) 5 . ?
O1 Zn1 O2 80.5(2) . . ?
O3 Zn1 Zn1 85.33(16) 5_554 9_554 ?
O3 Zn1 Zn1 138.07(17) 5_554 5 ?
O3 Zn1 O4 86.5(3) 5_554 . ?
O3 Zn1 O2 99.4(2) 5_554 9_554 ?
O3 Zn1 O2 177.8(2) 5_554 . ?
O4 Zn1 Zn1 106.6(3) . 5 ?
O4 Zn1 Zn1 130.2(2) . 9_554 ?
O2 Zn1 Zn1 94.72(17) . 9_554 ?
O2 Zn1 Zn1 43.82(15) . 5 ?
O2 Zn1 Zn1 72.20(16) 9_554 5 ?
O2 Zn1 Zn1 46.37(15) 9_554 9_554 ?
O2 Zn1 O4 91.8(3) . . ?
O2 Zn1 O4 172.4(3) 9_554 . ?
O2 Zn1 O2 82.15(7) 9_554 . ?
Zn1 O1 Zn1 96.1(2) 9_554 . ?
C1 O1 Zn1 127.8(5) . . ?
C1 O1 Zn1 125.2(5) . 9_554 ?
C4 O3 Zn1 120.2(5) . 9 ?
C3 C2 C4 117.9(7) . . ?
C3 C2 C1 118.3(8) . . ?
C1 C2 C4 123.9(7) . . ?
C2 C3 H3 118.1 . . ?
C1 C3 C2 123.7(7) 10_666 . ?
C1 C3 H3 118.1 10_666 . ?
O3 C4 C2 118.8(7) . . ?
O2 C4 O3 122.9(7) . . ?
O2 C4 C2 118.2(7) . . ?
O1 C1 C2 123.8(7) . . ?
O1 C1 C3 118.2(7) . 10_666 ?
C3 C1 C2 118.0(7) 10_666 . ?
C5B O4 Zn1 140(3) . . ?
C5A O4 Zn1 119(3) . . ?
C5C O4 Zn1 116(8) . . ?
Zn1 O2 Zn1 89.8(2) 5 . ?
C4 O2 Zn1 130.0(5) . . ?
C4 O2 Zn1 136.5(5) . 5 ?
O4 C5B O5B 165(5) . . ?
O4 C5A O5A 174(6) . . ?
O4 C5C O5C 169(9) . . ?
O7 C6 O6 171(9) . . ?

loop_
_geom_bond_atom_site_label_1
_geom_bond_atom_site_label_2
_geom_bond_distance
_geom_bond_site_symmetry_2
_geom_bond_publ_flag
Zn1 Zn1 2.9856(18) 9_554 ?
Zn1 Zn1 2.9856(18) 5 ?
Zn1 O1 2.014(6) . ?
Zn1 O1 1.999(5) 5 ?
Zn1 O3 2.019(5) 5_554 ?
Zn1 O4 2.426(9) . ?
Zn1 O2 2.067(6) 9_554 ?
Zn1 O2 2.161(6) . ?
O1 C1 1.354(9) . ?
O3 C4 1.269(9) . ?
C2 C3 1.412(11) . ?
C2 C4 1.477(11) . ?
C2 C1 1.424(11) . ?
C3 H3 0.9500 . ?
C3 C1 1.395(11) 10_666 ?
C4 O2 1.257(9) . ?
O4 C5B 1.168(10) . ?
O4 C5A 1.164(9) . ?
O4 C5C 1.163(10) . ?
C5B O5B 1.170(10) . ?
O5A C5A 1.167(9) . ?
O5C C5C 1.163(11) . ?
O7 C6 1.161(10) . ?
O6 C6 1.163(10) . ?

loop_
_geom_torsion_atom_site_label_1
_geom_torsion_atom_site_label_2
_geom_torsion_atom_site_label_3
_geom_torsion_atom_site_label_4
_geom_torsion
_geom_torsion_site_symmetry_1
_geom_torsion_site_symmetry_2
_geom_torsion_site_symmetry_3
_geom_torsion_site_symmetry_4
_geom_torsion_publ_flag
Zn1 O1 C1 C2 26.3(11) . . . . ?
Zn1 O1 C1 C2 -109.1(8) 9_554 . . . ?
Zn1 O1 C1 C3 -152.6(6) . . . 10_666 ?
Zn1 O1 C1 C3 72.0(9) 9_554 . . 10_666 ?
Zn1 O3 C4 C2 167.6(5) 9 . . . ?
Zn1 O3 C4 O2 -15.2(10) 9 . . . ?
Zn1 O4 C5B O5B -77(26) . . . . ?
Zn1 O4 C5C O5C 92(100) . . . . ?
O3 C4 O2 Zn1 150.4(6) . . . . ?
O3 C4 O2 Zn1 -1.2(12) . . . 5 ?
C2 C4 O2 Zn1 -32.4(10) . . . . ?
C2 C4 O2 Zn1 176.0(5) . . . 5 ?
C3 C2 C4 O3 -0.4(11) . . . . ?
C3 C2 C4 O2 -177.7(7) . . . . ?
C3 C2 C1 O1 -178.8(7) . . . . ?
C3 C2 C1 C3 0.1(12) . . . 10_666 ?
C4 C2 C3 C1 179.9(8) . . . 10_666 ?
C4 C2 C1 O1 1.1(12) . . . . ?
C4 C2 C1 C3 -179.9(8) . . . 10_666 ?
C1 C2 C3 C1 -0.2(13) . . . 10_666 ?
C1 C2 C4 O3 179.7(8) . . . . ?
C1 C2 C4 O2 2.3(11) . . . . ?

loop_
_twin_individual_id
_twin_individual_mass_fraction_refined
1 0.560(3)
2 0.440(3)
